data_2243563
loop_
_publ_author_name
'Krupp, Anna'
'Barth, Eva Rebecca'
'Seymen, Rana'
'Strohmann, Carsten'

_publ_section_title
;
 Crystal structures, Hirshfeld atom refinements and Hirshfeld surface
 analyses of tris(4,5-dihydrofuran-2-yl)methylsilane and
 tris(4,5-dihydrofuran-2-yl)phenylsilane
;
_journal_coeditor_code WM5561
_journal_issue 9
_journal_name_full 'Acta Crystallographica Section E'
_journal_page_first 1514
_journal_page_last 1519
_journal_paper_doi 10.1107/S2056989020011470
_journal_volume 76
_journal_year 2020
_chemical_formula_iupac 'C13 H18 O3 Si'
_chemical_formula_moiety 'C13 H18 O3 Si'
_chemical_formula_sum 'C13 H18 O3 Si'
_chemical_formula_weight 250.36
_chemical_name_systematic
;
Tris(4,5-dihydrofuran-2-yl)methylsilane
;
_space_group_crystal_system monoclinic
_space_group_IT_number 14
_space_group_name_Hall '-P 2yn'
_space_group_name_H-M_alt 'P 1 21/n 1'
_atom_sites_solution_hydrogens mixed
_atom_sites_solution_primary iterative
_atom_sites_solution_secondary difmap
_audit_creation_method
;
Olex2 1.3
(compiled 2020.02.04 svn.rd84adfe8 for OlexSys, GUI svn.r6032)
;
_cell_angle_alpha 90
_cell_angle_beta 90.134(2)
_cell_angle_gamma 90
_cell_formula_units_Z 4
_cell_length_a 7.9801(4)
_cell_length_b 12.2381(5)
_cell_length_c 13.3712(7)
_cell_measurement_reflns_used 9906
_cell_measurement_temperature 100.00
_cell_measurement_theta_max 36.26
_cell_measurement_theta_min 2.26
_cell_volume 1305.84(11)
_computing_cell_refinement
;
SAINT (Bruker, 2016)
;
_computing_data_collection
;
APEX2 (Bruker, 2018)
;
_computing_data_reduction
;
SAINT (Bruker, 2016)
;
_computing_molecular_graphics
;
<i>OLEX2</i> (Dolomanov <i>et al.</i>,  2009) and Mercury (Macrae <i>et
al.</i>,  2020)
;
_computing_publication_material
;
publCIF (Westrip, 2010)
;
_computing_structure_refinement
;
SHELXL (Sheldrick, 2015b)
;
_computing_structure_solution
;
SHELXT (Sheldrick, 2015a)
;
_diffrn_ambient_temperature 100.00
_diffrn_detector 'Bruker D8 VENTURE area detector'
_diffrn_detector_area_resol_mean 10.4167
_diffrn_measured_fraction_theta_full 1.000
_diffrn_measured_fraction_theta_max 1.000
_diffrn_measurement_device 'four-circle diffractometer'
_diffrn_measurement_device_type 'Bruker D8 Venture'
_diffrn_measurement_method '\w and \f scans'
_diffrn_radiation_monochromator 'HELIOS mirror optics'
_diffrn_radiation_probe x-ray
_diffrn_radiation_type MoK\a
_diffrn_radiation_wavelength 0.71073
_diffrn_reflns_av_R_equivalents 0.0338
_diffrn_reflns_av_unetI/netI 0.0193
_diffrn_reflns_limit_h_max 12
_diffrn_reflns_limit_h_min -12
_diffrn_reflns_limit_k_max 19
_diffrn_reflns_limit_k_min -19
_diffrn_reflns_limit_l_max 21
_diffrn_reflns_limit_l_min -21
_diffrn_reflns_number 51391
_diffrn_reflns_theta_full 25.242
_diffrn_reflns_theta_max 34.982
_diffrn_reflns_theta_min 2.256
_diffrn_source 'microfocus sealed X-ray tube'
_diffrn_source_current 1.0
_diffrn_source_power 0.05
_diffrn_source_voltage 50.0
_diffrn_standards_number 0
_exptl_absorpt_coefficient_mu 0.174
_exptl_absorpt_correction_T_max 0.5668
_exptl_absorpt_correction_T_min 0.5360
_exptl_absorpt_correction_type multi-scan
_exptl_absorpt_process_details
;
(SADABS; Bruker, 2016)
;
_exptl_crystal_colour colourless
_exptl_crystal_density_diffrn 1.273
_exptl_crystal_description block
_exptl_crystal_F_000 536
_exptl_crystal_size_max 0.388
_exptl_crystal_size_mid 0.142
_exptl_crystal_size_min 0.072
_refine_diff_density_max 0.546
_refine_diff_density_min -0.214
_refine_ls_extinction_method none
_refine_ls_goodness_of_fit_ref 1.058
_refine_ls_hydrogen_treatment mixed
_refine_ls_matrix_type full
_refine_ls_number_parameters 175
_refine_ls_number_reflns 5737
_refine_ls_number_restraints 0
_refine_ls_restrained_S_all 1.058
_refine_ls_R_factor_all 0.0416
_refine_ls_R_factor_gt 0.0346
_refine_ls_shift/su_max 0.001
_refine_ls_shift/su_mean 0.000
_refine_ls_structure_factor_coef Fsqd
_refine_ls_weighting_details 'w=1/[\s^2^(Fo^2^)+(0.0480P)^2^+0.3601P] where P=(Fo^2^+2Fc^2^)/3'
_refine_ls_weighting_scheme calc
_refine_ls_wR_factor_gt 0.0961
_refine_ls_wR_factor_ref 0.1011
_reflns_number_gt 4936
_reflns_number_total 5737
_reflns_threshold_expression 'I > 2\s(I)'
_cod_data_source_file wm5561sup1.cif
_cod_data_source_block 1
_cod_database_code 2243563
_shelx_space_group_comment
;
The symmetry employed for this shelxl refinement is uniquely defined
by the following loop, which should always be used as a source of
symmetry information in preference to the above space-group names.
They are only intended as comments.
;
_shelx_estimated_absorpt_t_min 0.936
_shelx_estimated_absorpt_t_max 0.988

loop_
_space_group_symop_operation_xyz
'x, y, z'
'-x+1/2, y+1/2, -z+1/2'
'-x, -y, -z'
'x-1/2, -y-1/2, z-1/2'

loop_
_atom_site_type_symbol
_atom_site_label
_atom_site_fract_x
_atom_site_fract_y
_atom_site_fract_z
_atom_site_U_iso_or_equiv
_atom_site_adp_type
_atom_site_calc_flag
_atom_site_occupancy
_atom_site_disorder_assembly
_atom_site_disorder_group
Si Si1 0.18345(3) 0.59411(2) 0.25638(2) 0.01471(6) Uani d 1 . .
O O1 0.35857(8) 0.66915(6) 0.09264(5) 0.02745(14) Uani d 1 . .
O O2 0.27937(10) 0.62127(6) 0.45636(5) 0.02791(14) Uani d 1 . .
O O3 -0.09090(9) 0.45569(7) 0.22765(6) 0.02990(15) Uani d 1 . .
C C5 0.23012(9) 0.54481(6) 0.38536(6) 0.01714(13) Uani d 1 . .
C C9 0.06571(10) 0.48340(6) 0.19167(6) 0.01715(13) Uani d 1 . .
C C1 0.37989(10) 0.61563(7) 0.18350(6) 0.01739(13) Uani d 1 . .
C C6 0.21595(12) 0.44438(7) 0.42270(7) 0.02353(16) Uani d 1 . .
C C2 0.53927(11) 0.59006(9) 0.20150(6) 0.02569(18) Uani d 1 . .
H H2 0.578431 0.552875 0.259375 0.031 Uiso calc 1 . .
C C4 0.51776(11) 0.66560(9) 0.04067(7) 0.02635(17) Uani d 1 . .
H H4A 0.546606 0.738778 0.014252 0.032 Uiso calc 1 . .
H H4B 0.512329 0.613546 -0.015913 0.032 Uiso calc 1 . .
C C13 0.06191(11) 0.72335(7) 0.25968(7) 0.02361(16) Uani d 1 . .
H H13A -0.045763 0.710554 0.292773 0.035 Uiso calc 1 . .
H H13B 0.042121 0.748958 0.191220 0.035 Uiso calc 1 . .
H H13C 0.125193 0.778791 0.296792 0.035 Uiso calc 1 . .
C C10 0.11013(13) 0.42563(8) 0.11202(8) 0.02825(18) Uani d 1 . .
H H10 0.213876 0.432901 0.077964 0.034 Uiso calc 1 . .
C C7 0.26064(14) 0.44446(9) 0.53240(7) 0.02880(19) Uani d 1 . .
H H7A 0.365266 0.403255 0.545241 0.035 Uiso calc 1 . .
H H7B 0.169216 0.413336 0.573425 0.035 Uiso calc 1 . .
C C11 -0.02632(16) 0.34719(9) 0.08321(10) 0.0370(2) Uani d 1 . .
C C3 0.64834(11) 0.62855(10) 0.11701(7) 0.0310(2) Uani d 1 . .
H H3A 0.718425 0.568501 0.090423 0.037 Uiso calc 1 . .
H H3B 0.721462 0.689775 0.138009 0.037 Uiso calc 1 . .
C C8 0.28359(15) 0.56597(9) 0.55268(7) 0.03038(19) Uani d 1 . .
C C12 -0.14684(16) 0.36115(9) 0.16999(10) 0.0395(3) Uani d 1 . .
H H12A -0.262120 0.373096 0.144753 0.047 Uiso calc 1 . .
H H12B -0.146562 0.294897 0.212480 0.047 Uiso calc 1 . .
H H6 0.1832(19) 0.3836(12) 0.3884(11) 0.035(4) Uiso d 1 . .
H H8A 0.1907(19) 0.5968(12) 0.5948(11) 0.035(4) Uiso d 1 . .
H H11A 0.015(2) 0.2753(16) 0.0766(12) 0.053(5) Uiso d 1 . .
H H8B 0.392(2) 0.5853(13) 0.5845(12) 0.042(4) Uiso d 1 . .
H H11B -0.076(2) 0.3644(14) 0.0192(13) 0.047(4) Uiso d 1 . .

loop_
_atom_site_aniso_label
_atom_site_aniso_U_11
_atom_site_aniso_U_22
_atom_site_aniso_U_33
_atom_site_aniso_U_12
_atom_site_aniso_U_13
_atom_site_aniso_U_23
Si1 0.01370(9) 0.01620(10) 0.01424(9) 0.00092(6) 0.00108(7) -0.00036(6)
O1 0.0200(3) 0.0374(4) 0.0249(3) 0.0039(2) 0.0039(2) 0.0152(3)
O2 0.0421(4) 0.0257(3) 0.0159(3) -0.0068(3) -0.0033(3) -0.0018(2)
O3 0.0213(3) 0.0398(4) 0.0286(3) -0.0118(3) 0.0024(2) -0.0029(3)
C5 0.0158(3) 0.0207(3) 0.0149(3) 0.0010(2) 0.0013(2) -0.0010(2)
C9 0.0165(3) 0.0180(3) 0.0169(3) -0.0002(2) -0.0007(2) 0.0012(2)
C1 0.0163(3) 0.0204(3) 0.0154(3) -0.0006(2) 0.0012(2) 0.0017(2)
C6 0.0299(4) 0.0217(4) 0.0190(3) 0.0017(3) 0.0001(3) 0.0010(3)
C2 0.0161(3) 0.0447(5) 0.0162(3) 0.0010(3) 0.0006(3) 0.0068(3)
C4 0.0208(4) 0.0371(5) 0.0211(4) -0.0031(3) 0.0030(3) 0.0080(3)
C13 0.0232(4) 0.0205(3) 0.0271(4) 0.0054(3) 0.0017(3) -0.0009(3)
C10 0.0278(4) 0.0302(4) 0.0267(4) 0.0011(3) -0.0006(3) -0.0112(3)
C7 0.0354(5) 0.0320(4) 0.0190(4) 0.0062(4) 0.0005(3) 0.0060(3)
C11 0.0436(6) 0.0244(4) 0.0428(6) 0.0007(4) -0.0175(5) -0.0110(4)
C3 0.0160(3) 0.0553(6) 0.0218(4) -0.0025(4) 0.0017(3) 0.0088(4)
C8 0.0380(5) 0.0382(5) 0.0149(3) -0.0043(4) -0.0022(3) 0.0001(3)
C12 0.0399(6) 0.0301(5) 0.0486(7) -0.0174(4) -0.0110(5) 0.0057(4)

loop_
_atom_type_symbol
_atom_type_description
_atom_type_scat_dispersion_real
_atom_type_scat_dispersion_imag
_atom_type_scat_source
C C 0.0033 0.0016 'International Tables Vol C Tables 4.2.6.8 and 6.1.1.4'
H H 0.0000 0.0000 'International Tables Vol C Tables 4.2.6.8 and 6.1.1.4'
O O 0.0106 0.0060 'International Tables Vol C Tables 4.2.6.8 and 6.1.1.4'
Si Si 0.0817 0.0704 'International Tables Vol C Tables 4.2.6.8 and 6.1.1.4'

loop_
_geom_angle_atom_site_label_1
_geom_angle_atom_site_label_2
_geom_angle_atom_site_label_3
_geom_angle_site_symmetry_1
_geom_angle_site_symmetry_3
_geom_angle
_geom_angle_publ_flag
C5 Si1 C1 . . 111.25(4) ?
C9 Si1 C5 . . 107.10(4) ?
C9 Si1 C1 . . 106.48(4) ?
C13 Si1 C5 . . 110.92(4) ?
C13 Si1 C9 . . 111.61(4) ?
C13 Si1 C1 . . 109.38(4) ?
C1 O1 C4 . . 107.40(6) ?
C5 O2 C8 . . 107.31(7) ?
C9 O3 C12 . . 106.64(8) ?
O2 C5 Si1 . . 118.03(6) ?
C6 C5 Si1 . . 128.96(6) ?
C6 C5 O2 . . 112.93(7) ?
O3 C9 Si1 . . 118.21(6) ?
C10 C9 Si1 . . 128.71(7) ?
C10 C9 O3 . . 113.07(8) ?
O1 C1 Si1 . . 114.93(6) ?
C2 C1 Si1 . . 132.51(6) ?
C2 C1 O1 . . 112.56(7) ?
C5 C6 C7 . . 110.11(8) ?
C5 C6 H6 . . 126.0(10) ?
C7 C6 H6 . . 123.9(10) ?
C1 C2 H2 . . 124.9 ?
C1 C2 C3 . . 110.19(8) ?
C3 C2 H2 . . 124.9 ?
O1 C4 H4A . . 110.4 ?
O1 C4 H4B . . 110.4 ?
O1 C4 C3 . . 106.62(7) ?
H4A C4 H4B . . 108.6 ?
C3 C4 H4A . . 110.4 ?
C3 C4 H4B . . 110.4 ?
Si1 C13 H13A . . 109.5 ?
Si1 C13 H13B . . 109.5 ?
Si1 C13 H13C . . 109.5 ?
H13A C13 H13B . . 109.5 ?
H13A C13 H13C . . 109.5 ?
H13B C13 H13C . . 109.5 ?
C9 C10 H10 . . 124.7 ?
C9 C10 C11 . . 110.59(9) ?
C11 C10 H10 . . 124.7 ?
C6 C7 H7A . . 111.4 ?
C6 C7 H7B . . 111.4 ?
C6 C7 C8 . . 101.64(7) ?
H7A C7 H7B . . 109.3 ?
C8 C7 H7A . . 111.4 ?
C8 C7 H7B . . 111.4 ?
C10 C11 C12 . . 101.09(8) ?
C10 C11 H11A . . 111.5(11) ?
C10 C11 H11B . . 112.6(10) ?
C12 C11 H11A . . 113.5(10) ?
C12 C11 H11B . . 113.2(10) ?
H11A C11 H11B . . 105.3(14) ?
C2 C3 C4 . . 101.55(7) ?
C2 C3 H3A . . 111.5 ?
C2 C3 H3B . . 111.5 ?
C4 C3 H3A . . 111.5 ?
C4 C3 H3B . . 111.5 ?
H3A C3 H3B . . 109.3 ?
O2 C8 C7 . . 107.10(7) ?
O2 C8 H8A . . 107.8(9) ?
O2 C8 H8B . . 106.7(9) ?
C7 C8 H8A . . 112.2(8) ?
C7 C8 H8B . . 114.4(9) ?
H8A C8 H8B . . 108.4(13) ?
O3 C12 C11 . . 107.41(8) ?
O3 C12 H12A . . 110.2 ?
O3 C12 H12B . . 110.2 ?
C11 C12 H12A . . 110.2 ?
C11 C12 H12B . . 110.2 ?
H12A C12 H12B . . 108.5 ?

loop_
_geom_bond_atom_site_label_1
_geom_bond_atom_site_label_2
_geom_bond_site_symmetry_2
_geom_bond_distance
_geom_bond_publ_flag
Si1 C5 . 1.8640(8) ?
Si1 C9 . 1.8610(8) ?
Si1 C1 . 1.8664(8) ?
Si1 C13 . 1.8559(9) ?
O1 C1 . 1.3904(10) ?
O1 C4 . 1.4500(11) ?
O2 C5 . 1.3892(10) ?
O2 C8 . 1.4552(12) ?
O3 C9 . 1.3825(10) ?
O3 C12 . 1.4596(13) ?
C5 C6 . 1.3315(12) ?
C9 C10 . 1.3273(12) ?
C1 C2 . 1.3312(11) ?
C6 C7 . 1.5088(13) ?
C6 H6 . 0.912(15) ?
C2 H2 . 0.9500 ?
C2 C3 . 1.5034(13) ?
C4 H4A . 0.9900 ?
C4 H4B . 0.9900 ?
C4 C3 . 1.5259(13) ?
C13 H13A . 0.9800 ?
C13 H13B . 0.9800 ?
C13 H13C . 0.9800 ?
C10 H10 . 0.9500 ?
C10 C11 . 1.5011(15) ?
C7 H7A . 0.9900 ?
C7 H7B . 0.9900 ?
C7 C8 . 1.5226(16) ?
C11 C12 . 1.519(2) ?
C11 H11A . 0.944(19) ?
C11 H11B . 0.966(18) ?
C3 H3A . 0.9900 ?
C3 H3B . 0.9900 ?
C8 H8A . 1.005(16) ?
C8 H8B . 0.995(17) ?
C12 H12A . 0.9900 ?
C12 H12B . 0.9900 ?

loop_
_geom_hbond_atom_site_label_D
_geom_hbond_atom_site_label_H
_geom_hbond_atom_site_label_A
_geom_hbond_site_symmetry_A
_geom_hbond_distance_DH
_geom_hbond_distance_HA
_geom_hbond_distance_DA
_geom_hbond_angle_DHA
_geom_hbond_publ_flag
C6 H6 O1 2_545 0.912(15) 2.658(15) 3.4264(12) 142.5(12) yes
C8 H8A O3 3_566 1.005(16) 2.587(15) 3.3291(13) 130.5(11) yes
C11 H11A O2 2_545 0.944(19) 2.538(19) 3.4369(14) 159.2(15) yes

loop_
_geom_torsion_atom_site_label_1
_geom_torsion_atom_site_label_2
_geom_torsion_atom_site_label_3
_geom_torsion_atom_site_label_4
_geom_torsion_site_symmetry_1
_geom_torsion_site_symmetry_2
_geom_torsion_site_symmetry_3
_geom_torsion_site_symmetry_4
_geom_torsion
_geom_torsion_publ_flag
Si1 C5 C6 C7 . . . . -177.42(7) ?
Si1 C9 C10 C11 . . . . -178.07(7) ?
Si1 C1 C2 C3 . . . . -179.13(8) ?
O1 C1 C2 C3 . . . . 0.50(12) ?
O1 C4 C3 C2 . . . . 12.29(11) ?
O2 C5 C6 C7 . . . . -0.69(11) ?
O3 C9 C10 C11 . . . . 0.88(12) ?
C5 Si1 C9 O3 . . . . 64.58(7) ?
C5 Si1 C9 C10 . . . . -116.51(9) ?
C5 Si1 C1 O1 . . . . -169.89(6) ?
C5 Si1 C1 C2 . . . . 9.73(11) ?
C5 O2 C8 C7 . . . . 9.17(11) ?
C5 C6 C7 C8 . . . . 6.12(11) ?
C9 Si1 C5 O2 . . . . -164.18(6) ?
C9 Si1 C5 C6 . . . . 12.41(9) ?
C9 Si1 C1 O1 . . . . 73.74(7) ?
C9 Si1 C1 C2 . . . . -106.64(10) ?
C9 O3 C12 C11 . . . . -10.57(11) ?
C9 C10 C11 C12 . . . . -7.14(12) ?
C1 Si1 C5 O2 . . . . 79.83(7) ?
C1 Si1 C5 C6 . . . . -103.58(9) ?
C1 Si1 C9 O3 . . . . -176.31(6) ?
C1 Si1 C9 C10 . . . . 2.60(9) ?
C1 O1 C4 C3 . . . . -12.68(11) ?
C1 C2 C3 C4 . . . . -8.04(12) ?
C6 C7 C8 O2 . . . . -9.06(11) ?
C4 O1 C1 Si1 . . . . -172.41(6) ?
C4 O1 C1 C2 . . . . 7.89(11) ?
C13 Si1 C5 O2 . . . . -42.17(7) ?
C13 Si1 C5 C6 . . . . 134.42(8) ?
C13 Si1 C9 O3 . . . . -57.01(7) ?
C13 Si1 C9 C10 . . . . 121.90(9) ?
C13 Si1 C1 O1 . . . . -47.00(7) ?
C13 Si1 C1 C2 . . . . 132.62(10) ?
C10 C11 C12 O3 . . . . 10.49(12) ?
C8 O2 C5 Si1 . . . . 171.65(7) ?
C8 O2 C5 C6 . . . . -5.47(11) ?
C12 O3 C9 Si1 . . . . -174.71(7) ?
C12 O3 C9 C10 . . . . 6.21(11) ?

_cod_database_fobs_code 2243563
